data_1522652
loop_
_publ_author_name
'Palenzona, A.'
'Fornasini, M.L.'
'Manfrinetti, P.'

_publ_section_title
;
 Contribution to the study of the Th-Ga system
;
_journal_name_full 'Journal of the Less-Common Metals'
_journal_page_first 15
_journal_page_last 18
_journal_volume 104
_journal_year 1984
_chemical_formula_sum 'Ga Th'
_space_group_IT_number 62
_symmetry_space_group_name_Hall '-P 2ac 2n'
_symmetry_space_group_name_H-M 'P n m a'
_cell_angle_alpha 90
_cell_angle_beta 90
_cell_angle_gamma 90
_cell_formula_units_Z 8
_cell_length_a 16.346
_cell_length_b 4.136
_cell_length_c 6.053
_cell_volume 409.226
_citation_journal_id_ASTM JCOMAH
_cod_data_source_file Palenzona_JCOMAH_1984_369.cif
_cod_data_source_block Ga1Th1
_cod_original_cell_volume 409.2256
_cod_original_formula_sum 'Ga1 Th1'
_cod_database_code 1522652

loop_
_symmetry_equiv_pos_as_xyz
x,y,z
-x+1/2,-y,z+1/2
x+1/2,-y+1/2,-z+1/2
-x,y+1/2,-z
-x,-y,-z
x-1/2,y,-z-1/2
-x-1/2,y-1/2,z-1/2
x,-y-1/2,z

loop_
_atom_site_label
_atom_site_type_symbol
_atom_site_fract_x
_atom_site_fract_y
_atom_site_fract_z
_atom_site_occupancy
_atom_site_U_iso_or_equiv
Ga2 Ga 0.1065 0.25 0.2437 1 0.0
Th2 Th 0.0366 0.25 0.7498 1 0.0
Ga1 Ga 0.3568 0.25 0.9948 1 0.0
Th1 Th 0.286 0.25 0.4875 1 0.0
